data_1506005
loop_
_publ_author_name
'Lauzon, Caroline'
'Charette, Andr\'e B'

_publ_section_title
;
 Catalytic asymmetric synthesis of alpha,alpha,alpha-trifluoromethylamines
 by the copper-catalyzed nucleophilic addition of diorganozinc reagents to
 imines.
;
_journal_issue 13
_journal_name_full 'Organic letters'
_journal_page_first 2743
_journal_page_last 2745
_journal_paper_doi 10.1021/ol0607847
_journal_volume 8
_journal_year 2006
_chemical_absolute_configuration rmad
_chemical_compound_source 'Synthesized by the authors. See text'
_chemical_formula_moiety 'C21 H18 Br F3 N O P'
_chemical_formula_sum 'C21 H18 Br F3 N O P'
_chemical_formula_weight 468.24
_chemical_name_systematic ?
_space_group_IT_number 19
_symmetry_cell_setting orthorhombic
_symmetry_space_group_name_Hall 'P 2ac 2ab'
_symmetry_space_group_name_H-M 'P 21 21 21'
_atom_sites_solution_hydrogens geom
_atom_sites_solution_primary direct
_atom_sites_solution_secondary difmap
_audit_creation_method SHELXL-97
_cell_angle_alpha 90.00
_cell_angle_beta 90.00
_cell_angle_gamma 90.00
_cell_formula_units_Z 4
_cell_length_a 8.804(2)
_cell_length_b 11.544(3)
_cell_length_c 20.381(11)
_cell_measurement_reflns_used 25
_cell_measurement_temperature 293(2)
_cell_measurement_theta_max 30.00
_cell_measurement_theta_min 15.00
_cell_volume 2071.4(13)
_computing_cell_refinement 'CAD4 Program (Nonius 1989)'
_computing_data_collection 'CAD4 Program (Nonius 1989)'
_computing_data_reduction 'Local Program'
_computing_molecular_graphics 'SHELXTL (Bruker, 1997)'
_computing_publication_material 'UdMX (local program)'
_computing_structure_refinement 'SHELXL97 (Sheldrick, 1997)'
_computing_structure_solution 'SHELXS97 (Sheldrick, 1997)'
_diffrn_ambient_temperature 293(2)
_diffrn_measured_fraction_theta_full 1.000
_diffrn_measured_fraction_theta_max 1.000
_diffrn_measurement_device_type Enraf-Nonius-CAD4
_diffrn_measurement_method \w
_diffrn_radiation_monochromator graphite
_diffrn_radiation_source 'Sealed Tube'
_diffrn_radiation_type CuK\a
_diffrn_radiation_wavelength 1.54178
_diffrn_reflns_av_R_equivalents 0.065
_diffrn_reflns_av_sigmaI/netI 0.1388
_diffrn_reflns_limit_h_max 10
_diffrn_reflns_limit_h_min -10
_diffrn_reflns_limit_k_max 14
_diffrn_reflns_limit_k_min -14
_diffrn_reflns_limit_l_max 24
_diffrn_reflns_limit_l_min -24
_diffrn_reflns_number 32993
_diffrn_reflns_theta_full 69.96
_diffrn_reflns_theta_max 69.96
_diffrn_reflns_theta_min 4.34
_diffrn_standards_decay_% -0.06
_diffrn_standards_interval_time 60
_diffrn_standards_number 5
_exptl_absorpt_coefficient_mu 3.775
_exptl_absorpt_correction_T_max 0.8685
_exptl_absorpt_correction_T_min 0.6154
_exptl_absorpt_correction_type integration
_exptl_absorpt_process_details 'ABSORP in NRCVAX (Gabe et al, 1989)'
_exptl_crystal_colour Colourless
_exptl_crystal_density_diffrn 1.501
_exptl_crystal_density_method 'not measured'
_exptl_crystal_description needle
_exptl_crystal_F_000 944
_exptl_crystal_size_max 0.51
_exptl_crystal_size_mid 0.07
_exptl_crystal_size_min 0.04
_refine_diff_density_max 0.266
_refine_diff_density_min -0.331
_refine_diff_density_rms 0.036
_refine_ls_abs_structure_details 'Flack H D (1983), 1677 Friedel Pairs'
_refine_ls_abs_structure_Flack -0.047(18)
_refine_ls_extinction_coef 0.00146(3)
_refine_ls_extinction_expression Fc^*^=kFc[1+0.001xFc^2^\l^3^/sin(2\q)]^-1/4^
_refine_ls_extinction_method SHELXL
_refine_ls_goodness_of_fit_ref 0.501
_refine_ls_hydrogen_treatment constr
_refine_ls_matrix_type full
_refine_ls_number_parameters 255
_refine_ls_number_reflns 3928
_refine_ls_number_restraints 0
_refine_ls_restrained_S_all 0.501
_refine_ls_R_factor_all 0.0749
_refine_ls_R_factor_gt 0.0298
_refine_ls_shift/su_max 0.001
_refine_ls_shift/su_mean 0.000
_refine_ls_structure_factor_coef Fsqd
_refine_ls_weighting_details 'calc w=1/[\s^2^(Fo^2^)] where P=(Fo^2^+2Fc^2^)/3'
_refine_ls_weighting_scheme calc
_refine_ls_wR_factor_gt 0.0379
_refine_ls_wR_factor_ref 0.0473
_reflns_number_gt 1764
_reflns_number_total 3928
_reflns_threshold_expression I>2\s(I)
_cod_data_source_file ol0607847si20060515_012109.cif
_cod_data_source_block cha122
_cod_depositor_comments
;
The following automatic conversions were performed:

'_symmetry_cell_setting' value 'Orthorhombic' changed to
'orthorhombic' according to
/home/saulius/struct/CIF-dictionaries/cif_core.dic dictionary named
'cif_core.dic' version 2.4.1 from 2010-06-29.

'_geom_bond_publ_flag'
value 'Y' changed to 'y' according to
/home/saulius/struct/CIF-dictionaries/cif_core.dic dictionary named
'cif_core.dic' version 2.4.1 from 2010-06-29 (30
times).

'_geom_angle_publ_flag' value 'Y' changed to 'y' according
to /home/saulius/struct/CIF-dictionaries/cif_core.dic dictionary
named 'cif_core.dic' version 2.4.1 from 2010-06-29 (45 times).

Automatic conversion script
Id: cif_fix_values 1715 2011-07-08 13:25:40Z adriana 
;
_cod_original_sg_symbol_H-M P212121
_cod_database_code 1506005

loop_
_symmetry_equiv_pos_as_xyz
'x, y, z'
'x+1/2, -y+1/2, -z'
'-x, y+1/2, -z+1/2'
'-x+1/2, -y, z+1/2'

loop_
_atom_site_label
_atom_site_type_symbol
_atom_site_fract_x
_atom_site_fract_y
_atom_site_fract_z
_atom_site_U_iso_or_equiv
_atom_site_adp_type
_atom_site_occupancy
_atom_site_symmetry_multiplicity
_atom_site_calc_flag
_atom_site_refinement_flags
Br Br 0.66403(7) 1.26556(4) 0.83703(3) 0.0924(2) Uani 1 1 d .
P P 0.93664(13) 0.65757(9) 0.97171(5) 0.0404(3) Uani 1 1 d .
O O 1.0299(2) 0.7516(2) 1.00141(12) 0.0478(7) Uani 1 1 d .
F1 F 0.5635(3) 0.6795(2) 0.83131(13) 0.0765(8) Uani 1 1 d .
F2 F 0.7372(3) 0.55340(18) 0.81609(11) 0.0831(10) Uani 1 1 d .
F3 F 0.7073(3) 0.6898(2) 0.74726(11) 0.0836(9) Uani 1 1 d .
C1 C 0.7074(6) 0.6667(4) 0.8115(2) 0.0619(15) Uani 1 1 d .
C2 C 0.8147(4) 0.7414(3) 0.85165(17) 0.0406(10) Uani 1 1 d .
N3 N 0.8042(3) 0.6959(2) 0.91803(13) 0.0378(8) Uani 1 1 d .
H3 H 0.7128 0.6873 0.9320 0.045 Uiso 1 1 calc R
C20 C 0.9758(4) 0.7261(3) 0.82235(17) 0.0605(13) Uani 1 1 d .
H20A H 1.0005 0.6451 0.8205 0.091 Uiso 1 1 calc R
H20B H 1.0484 0.7655 0.8495 0.091 Uiso 1 1 calc R
H20C H 0.9784 0.7581 0.7789 0.091 Uiso 1 1 calc R
C21 C 0.7712(4) 0.8699(3) 0.8479(2) 0.0399(11) Uani 1 1 d .
C22 C 0.7620(5) 0.9355(3) 0.9031(2) 0.0514(13) Uani 1 1 d .
H22 H 0.7790 0.9009 0.9437 0.062 Uiso 1 1 calc R
C23 C 0.7277(5) 1.0533(4) 0.9006(2) 0.0555(13) Uani 1 1 d .
H23 H 0.7201 1.0961 0.9391 0.067 Uiso 1 1 calc R
C24 C 0.7055(5) 1.1053(3) 0.8414(3) 0.0542(12) Uani 1 1 d .
C25 C 0.7137(6) 1.0420(4) 0.7852(2) 0.0789(19) Uani 1 1 d .
H25 H 0.6968 1.0771 0.7448 0.095 Uiso 1 1 calc R
C26 C 0.7474(6) 0.9244(4) 0.7885(2) 0.0680(17) Uani 1 1 d .
H26 H 0.7542 0.8817 0.7500 0.082 Uiso 1 1 calc R
C31 C 0.8234(5) 0.5838(3) 1.03194(19) 0.0405(10) Uani 1 1 d .
C32 C 0.8592(5) 0.5990(3) 1.0969(2) 0.0522(12) Uani 1 1 d .
H32 H 0.9393 0.6473 1.1085 0.063 Uiso 1 1 calc R
C33 C 0.7758(6) 0.5422(4) 1.1461(2) 0.0683(15) Uani 1 1 d .
H33 H 0.7984 0.5535 1.1902 0.082 Uiso 1 1 calc R
C34 C 0.6618(6) 0.4706(4) 1.1277(3) 0.0746(16) Uani 1 1 d .
H34 H 0.6070 0.4319 1.1600 0.090 Uiso 1 1 calc R
C35 C 0.6241(6) 0.4529(4) 1.0634(2) 0.0672(16) Uani 1 1 d .
H35 H 0.5457 0.4027 1.0524 0.081 Uiso 1 1 calc R
C36 C 0.7039(5) 0.5105(3) 1.0153(2) 0.0542(13) Uani 1 1 d .
H36 H 0.6777 0.5004 0.9714 0.065 Uiso 1 1 calc R
C41 C 1.0579(5) 0.5492(3) 0.93510(19) 0.0417(10) Uani 1 1 d .
C42 C 1.0018(5) 0.4429(4) 0.9159(2) 0.0611(14) Uani 1 1 d .
H42 H 0.8981 0.4282 0.9186 0.073 Uiso 1 1 calc R
C43 C 1.0994(6) 0.3576(4) 0.8927(3) 0.0731(17) Uani 1 1 d .
H43 H 1.0608 0.2868 0.8787 0.088 Uiso 1 1 calc R
C44 C 1.2517(6) 0.3778(5) 0.8905(2) 0.0770(18) Uani 1 1 d .
H44 H 1.3172 0.3190 0.8774 0.092 Uiso 1 1 calc R
C45 C 1.3092(6) 0.4836(4) 0.9074(2) 0.0729(16) Uani 1 1 d .
H45 H 1.4130 0.4977 0.9040 0.088 Uiso 1 1 calc R
C46 C 1.2115(5) 0.5709(4) 0.92978(19) 0.0576(14) Uani 1 1 d .
H46 H 1.2500 0.6432 0.9410 0.069 Uiso 1 1 calc R

loop_
_atom_site_aniso_label
_atom_site_aniso_U_11
_atom_site_aniso_U_22
_atom_site_aniso_U_33
_atom_site_aniso_U_23
_atom_site_aniso_U_13
_atom_site_aniso_U_12
Br 0.0948(4) 0.0433(3) 0.1391(5) 0.0035(3) -0.0260(4) 0.0078(3)
P 0.0461(7) 0.0366(6) 0.0385(6) -0.0021(5) 0.0021(6) -0.0012(6)
O 0.0559(18) 0.0371(14) 0.0503(16) -0.0043(13) -0.0033(15) -0.0125(16)
F1 0.0694(19) 0.0805(19) 0.080(2) -0.0147(18) -0.0207(19) -0.0108(17)
F2 0.130(3) 0.0435(14) 0.076(2) -0.0127(14) -0.0156(19) 0.0044(15)
F3 0.135(3) 0.0781(19) 0.0378(14) -0.0111(14) -0.0185(17) 0.0022(18)
C1 0.094(5) 0.049(3) 0.042(3) -0.006(2) -0.003(3) 0.010(3)
C2 0.047(3) 0.042(2) 0.032(2) -0.003(2) 0.004(2) -0.001(2)
N3 0.037(2) 0.0490(19) 0.0279(18) 0.0086(15) 0.0001(16) -0.0008(16)
C20 0.070(3) 0.068(3) 0.043(3) 0.017(3) 0.012(2) 0.006(3)
C21 0.046(3) 0.035(2) 0.039(2) 0.000(2) 0.002(2) 0.0021(19)
C22 0.068(4) 0.046(3) 0.041(3) 0.000(2) -0.002(3) 0.002(2)
C23 0.064(4) 0.044(3) 0.058(3) -0.012(3) 0.002(3) -0.003(2)
C24 0.041(3) 0.039(2) 0.083(4) 0.003(3) 0.008(3) -0.002(2)
C25 0.121(6) 0.050(3) 0.066(4) 0.016(3) -0.017(4) 0.007(4)
C26 0.109(5) 0.053(3) 0.042(3) -0.004(2) -0.008(3) 0.012(3)
C31 0.046(3) 0.037(2) 0.039(3) 0.007(2) -0.002(3) 0.002(2)
C32 0.052(3) 0.056(3) 0.049(3) 0.006(2) -0.003(3) -0.001(3)
C33 0.077(4) 0.077(4) 0.051(3) 0.011(3) 0.002(3) 0.005(3)
C34 0.076(4) 0.072(4) 0.076(4) 0.026(3) 0.018(4) 0.000(3)
C35 0.059(4) 0.061(3) 0.081(4) 0.025(3) -0.008(3) -0.016(3)
C36 0.060(4) 0.047(3) 0.055(3) 0.009(2) 0.000(3) -0.005(2)
C41 0.048(3) 0.040(2) 0.037(2) -0.0011(19) 0.000(2) 0.004(2)
C42 0.062(4) 0.048(3) 0.074(4) -0.005(3) -0.002(3) 0.009(3)
C43 0.082(4) 0.050(3) 0.087(4) -0.016(3) -0.002(4) 0.010(3)
C44 0.086(5) 0.091(5) 0.054(4) -0.003(3) 0.001(4) 0.040(4)
C45 0.053(4) 0.108(4) 0.059(4) -0.005(3) 0.002(3) 0.017(4)
C46 0.068(4) 0.061(3) 0.043(3) 0.000(2) 0.008(3) 0.008(3)

loop_
_atom_type_symbol
_atom_type_description
_atom_type_scat_dispersion_real
_atom_type_scat_dispersion_imag
_atom_type_scat_source
C C 0.0181 0.0091 'International Tables Vol C Tables 4.2.6.8 and 6.1.1.4'
H H 0.0000 0.0000 'International Tables Vol C Tables 4.2.6.8 and 6.1.1.4'
Br Br -0.6763 1.2805 'International Tables Vol C Tables 4.2.6.8 and 6.1.1.4'
F F 0.0727 0.0534 'International Tables Vol C Tables 4.2.6.8 and 6.1.1.4'
N N 0.0311 0.0180 'International Tables Vol C Tables 4.2.6.8 and 6.1.1.4'
O O 0.0492 0.0322 'International Tables Vol C Tables 4.2.6.8 and 6.1.1.4'
P P 0.2955 0.4335 'International Tables Vol C Tables 4.2.6.8 and 6.1.1.4'

loop_
_geom_angle_atom_site_label_1
_geom_angle_atom_site_label_2
_geom_angle_atom_site_label_3
_geom_angle
_geom_angle_publ_flag
O P N3 117.46(15) y
O P C31 111.95(17) y
N3 P C31 100.81(18) y
O P C41 110.30(18) y
N3 P C41 109.12(17) y
C31 P C41 106.35(18) y
F3 C1 F2 105.3(4) y
F3 C1 F1 105.8(4) y
F2 C1 F1 105.8(4) y
F3 C1 C2 114.5(4) y
F2 C1 C2 113.4(4) y
F1 C1 C2 111.3(4) y
N3 C2 C1 104.8(3) y
N3 C2 C21 112.3(3) y
C1 C2 C21 111.6(3) y
N3 C2 C20 112.0(3) y
C1 C2 C20 107.3(3) y
C21 C2 C20 108.7(3) y
C2 N3 P 131.7(3) y
C2 N3 H3 114.1 ?
P N3 H3 114.1 ?
C2 C20 H20A 109.5 ?
C2 C20 H20B 109.5 ?
H20A C20 H20B 109.5 ?
C2 C20 H20C 109.5 ?
H20A C20 H20C 109.5 ?
H20B C20 H20C 109.5 ?
C22 C21 C26 117.6(3) y
C22 C21 C2 120.9(4) y
C26 C21 C2 121.4(4) y
C21 C22 C23 121.8(4) y
C21 C22 H22 119.1 ?
C23 C22 H22 119.1 ?
C24 C23 C22 119.5(4) y
C24 C23 H23 120.2 ?
C22 C23 H23 120.2 ?
C25 C24 C23 120.1(4) y
C25 C24 BR 119.9(4) y
C23 C24 BR 120.1(4) y
C24 C25 C26 119.7(4) y
C24 C25 H25 120.2 ?
C26 C25 H25 120.2 ?
C21 C26 C25 121.3(4) y
C21 C26 H26 119.4 ?
C25 C26 H26 119.4 ?
C32 C31 C36 119.1(4) y
C32 C31 P 118.1(3) y
C36 C31 P 122.8(3) y
C31 C32 C33 120.6(4) y
C31 C32 H32 119.7 ?
C33 C32 H32 119.7 ?
C34 C33 C32 118.3(5) y
C34 C33 H33 120.8 ?
C32 C33 H33 120.8 ?
C33 C34 C35 122.5(5) y
C33 C34 H34 118.8 ?
C35 C34 H34 118.8 ?
C34 C35 C36 119.2(5) y
C34 C35 H35 120.4 ?
C36 C35 H35 120.4 ?
C35 C36 C31 120.3(4) y
C35 C36 H36 119.8 ?
C31 C36 H36 119.8 ?
C42 C41 C46 119.4(4) y
C42 C41 P 121.5(4) y
C46 C41 P 119.1(4) y
C41 C42 C43 120.3(5) y
C41 C42 H42 119.8 ?
C43 C42 H42 119.8 ?
C44 C43 C42 120.0(5) y
C44 C43 H43 120 ?
C42 C43 H43 120 ?
C43 C44 C45 120.6(5) y
C43 C44 H44 119.7 ?
C45 C44 H44 119.7 ?
C44 C45 C46 119.8(5) y
C44 C45 H45 120.1 ?
C46 C45 H45 120.1 ?
C41 C46 C45 119.8(5) y
C41 C46 H46 120.1 ?
C45 C46 H46 120.1 ?

loop_
_geom_bond_atom_site_label_1
_geom_bond_atom_site_label_2
_geom_bond_distance
_geom_bond_publ_flag
Br C24 1.888(4) y
P O 1.489(2) y
P N3 1.659(3) y
P C31 1.796(4) y
P C41 1.806(4) y
F1 C1 1.338(5) y
F2 C1 1.337(5) y
F3 C1 1.337(5) y
C1 C2 1.518(6) y
C2 N3 1.454(4) y
C2 C21 1.534(4) y
C2 C20 1.549(5) y
N3 H3 0.86 ?
C20 H20a 0.96 ?
C20 H20b 0.96 ?
C20 H20c 0.96 ?
C21 C22 1.358(4) y
C21 C26 1.380(5) y
C22 C23 1.393(5) y
C22 H22 0.93 ?
C23 C24 1.363(5) y
C23 H23 0.93 ?
C24 C25 1.360(5) y
C25 C26 1.390(5) y
C25 H25 0.93 ?
C26 H26 0.93 ?
C31 C32 1.372(5) y
C31 C36 1.392(5) y
C32 C33 1.405(5) y
C32 H32 0.93 ?
C33 C34 1.353(6) y
C33 H33 0.93 ?
C34 C35 1.365(6) y
C34 H34 0.93 ?
C35 C36 1.378(5) y
C35 H35 0.93 ?
C36 H36 0.93 ?
C41 C42 1.379(5) y
C41 C46 1.380(5) y
C42 C43 1.389(5) y
C42 H42 0.93 ?
C43 C44 1.362(6) y
C43 H43 0.93 ?
C44 C45 1.367(6) y
C44 H44 0.93 ?
C45 C46 1.401(5) y
C45 H45 0.93 ?
C46 H46 0.93 ?

loop_
_geom_hbond_atom_site_label_D
_geom_hbond_atom_site_label_H
_geom_hbond_atom_site_label_A
_geom_hbond_distance_DH
_geom_hbond_distance_HA
_geom_hbond_distance_DA
_geom_hbond_angle_DHA
_geom_hbond_site_symmetry_A
N3 H3 O 0.86 2.22 2.983(4) 147.6 2_467

loop_
_geom_torsion_atom_site_label_1
_geom_torsion_atom_site_label_2
_geom_torsion_atom_site_label_3
_geom_torsion_atom_site_label_4
_geom_torsion
F3 C1 C2 N3 -175.9(3)
F2 C1 C2 N3 -55.1(5)
F1 C1 C2 N3 64.1(4)
F3 C1 C2 C21 62.2(5)
F2 C1 C2 C21 -176.9(3)
F1 C1 C2 C21 -57.7(5)
F3 C1 C2 C20 -56.7(5)
F2 C1 C2 C20 64.1(5)
F1 C1 C2 C20 -176.7(3)
C1 C2 N3 P 130.7(3)
C21 C2 N3 P -108.0(3)
C20 C2 N3 P 14.7(5)
O P N3 C2 70.0(3)
C31 P N3 C2 -168.2(3)
C41 P N3 C2 -56.5(4)
N3 C2 C21 C22 14.9(6)
C1 C2 C21 C22 132.3(4)
C20 C2 C21 C22 -109.6(4)
N3 C2 C21 C26 -168.4(4)
C1 C2 C21 C26 -51.0(5)
C20 C2 C21 C26 67.1(5)
C26 C21 C22 C23 0.9(7)
C2 C21 C22 C23 177.8(3)
C21 C22 C23 C24 -1.3(7)
C22 C23 C24 C25 1.3(7)
C22 C23 C24 BR -178.4(3)
C23 C24 C25 C26 -1.1(8)
BR C24 C25 C26 178.6(4)
C22 C21 C26 C25 -0.7(7)
C2 C21 C26 C25 -177.5(4)
C24 C25 C26 C21 0.8(8)
O P C31 C32 -15.5(4)
N3 P C31 C32 -141.2(3)
C41 P C31 C32 105.0(3)
O P C31 C36 165.8(3)
N3 P C31 C36 40.1(4)
C41 P C31 C36 -73.7(4)
C36 C31 C32 C33 -0.5(6)
P C31 C32 C33 -179.2(3)
C31 C32 C33 C34 1.3(7)
C32 C33 C34 C35 -0.8(8)
C33 C34 C35 C36 -0.5(8)
C34 C35 C36 C31 1.4(7)
C32 C31 C36 C35 -0.9(6)
P C31 C36 C35 177.7(3)
O P C41 C42 167.0(3)
N3 P C41 C42 -62.5(4)
C31 P C41 C42 45.4(4)
O P C41 C46 -9.1(4)
N3 P C41 C46 121.3(4)
C31 P C41 C46 -130.7(4)
C46 C41 C42 C43 1.3(7)
P C41 C42 C43 -174.9(4)
C41 C42 C43 C44 1.8(8)
C42 C43 C44 C45 -3.8(9)
C43 C44 C45 C46 2.6(8)
C42 C41 C46 C45 -2.4(7)
P C41 C46 C45 173.9(3)
C44 C45 C46 C41 0.5(7)

loop_
_cod_related_entry_id
_cod_related_entry_database
_cod_related_entry_code
1 ChemSpider 9787209
